data_7019323
loop_
_publ_author_name
'Smythe, Nathan C.'
'Butler, Derek P.'
'Moore, Curtis E.'
'McGowan, William R.'
'Rheingold, Arnold L.'
'Beauvais, Laurance G.'

_publ_section_title
;
 A heterobimetallic metal-organic framework with tunable reactive metal
 sites: synthesis, characterization, and reactivity.
;
_journal_issue 26
_journal_name_full 'Dalton transactions (Cambridge, England : 2003)'
_journal_page_first 7855
_journal_page_last 7858
_journal_paper_doi 10.1039/c2dt30184a
_journal_volume 41
_journal_year 2012
_chemical_formula_moiety 'C48 H26.41 Cd1.07 N4 O9,3(C5 H11 N1 O1), (H2 O1), (C5, H11, N1)'
_chemical_formula_sum 'C57 H53.32 Cd1.08 N6 O12'
_chemical_formula_weight 1135.33
_chemical_name_systematic
;
?
;
_space_group_crystal_system monoclinic
_space_group_IT_number 14
_space_group_name_Hall '-P 2ybc'
_space_group_name_H-M_alt 'P 1 21/c 1'
_symmetry_space_group_name_Hall '-P 2ybc'
_symmetry_space_group_name_H-M 'P 1 21/c 1'
_atom_sites_solution_hydrogens geom
_atom_sites_solution_primary direct
_atom_sites_solution_secondary difmap
_audit_creation_date 2012-02-21
_audit_creation_method
;
Olex2 1.1
(compiled Nov 1 2011 20:42:30, GUI svn.r3906)
;
_cell_angle_alpha 90.00
_cell_angle_beta 109.797(10)
_cell_angle_gamma 90.00
_cell_formula_units_Z 4
_cell_length_a 18.170(3)
_cell_length_b 9.3856(17)
_cell_length_c 36.028(6)
_cell_measurement_reflns_used 9889
_cell_measurement_temperature 100(2)
_cell_measurement_theta_max 30.54
_cell_measurement_theta_min 2.38
_cell_volume 5781.0(18)
_computing_cell_refinement 'Bruker SMART'
_computing_data_collection 'Bruker SAINT'
_computing_data_reduction 'Bruker SAINT'
_computing_molecular_graphics
;
O. V. Dolomanov, L. J. Bourhis, R. J. Gildea, J. A. K. Howard and H. Puschmann,
OLEX2: a complete structure solution, refinement and analysis program.
J. Appl. Cryst. (2009). 42, 339-341.
;
_computing_publication_material
;
O. V. Dolomanov, L. J. Bourhis, R. J. Gildea, J. A. K. Howard and H. Puschmann,
OLEX2: a complete structure solution, refinement and analysis program.
J. Appl. Cryst. (2009). 42, 339-341.
;
_computing_structure_refinement
;
XL, G.M. Sheldrick, Acta Cryst.
(2008). A64, 112-122
;
_computing_structure_solution 'SHELXS-97 (Sheldrick, 2008)'
_diffrn_ambient_temperature 100.15
_diffrn_measured_fraction_theta_full 1.000
_diffrn_measured_fraction_theta_max 1.000
_diffrn_measurement_device_type 'Bruker APEX II CCD'
_diffrn_measurement_method 'phi and omega scans'
_diffrn_radiation_monochromator graphite
_diffrn_radiation_type 'MO K\a'
_diffrn_radiation_wavelength 0.71073
_diffrn_reflns_av_R_equivalents 0.0682
_diffrn_reflns_av_unetI/netI 0.0456
_diffrn_reflns_limit_h_max 24
_diffrn_reflns_limit_h_min -23
_diffrn_reflns_limit_k_max 10
_diffrn_reflns_limit_k_min -12
_diffrn_reflns_limit_l_max 48
_diffrn_reflns_limit_l_min -48
_diffrn_reflns_number 110880
_diffrn_reflns_theta_full 28.28
_diffrn_reflns_theta_max 28.28
_diffrn_reflns_theta_min 1.19
_diffrn_source 'fine-focus sealed tube'
_diffrn_source_current 30.0
_diffrn_source_power 1.5
_diffrn_source_voltage 50.0
_exptl_absorpt_coefficient_mu 0.468
_exptl_absorpt_correction_T_max 0.9121
_exptl_absorpt_correction_T_min 0.8458
_exptl_absorpt_correction_type multi-scan
_exptl_absorpt_process_details SADABS
_exptl_crystal_colour purple
_exptl_crystal_density_diffrn 1.304
_exptl_crystal_density_meas ?
_exptl_crystal_density_method 'not measured'
_exptl_crystal_description 'irregular blocks'
_exptl_crystal_F_000 2340
_exptl_crystal_size_max 0.37
_exptl_crystal_size_mid 0.23
_exptl_crystal_size_min 0.20
_refine_diff_density_max 13.974
_refine_diff_density_min -1.310
_refine_diff_density_rms 0.262
_refine_ls_extinction_method none
_refine_ls_goodness_of_fit_ref 1.465
_refine_ls_hydrogen_treatment constr
_refine_ls_matrix_type full
_refine_ls_number_parameters 570
_refine_ls_number_reflns 14359
_refine_ls_number_restraints 21
_refine_ls_restrained_S_all 1.481
_refine_ls_R_factor_all 0.1609
_refine_ls_R_factor_gt 0.1434
_refine_ls_shift/su_max 0.001
_refine_ls_shift/su_mean 0.000
_refine_ls_structure_factor_coef Fsqd
_refine_ls_weighting_details 'calc w=1/[\s^2^(Fo^2^)+(0.2000P)^2^+0.0000P] where P=(Fo^2^+2Fc^2^)/3'
_refine_ls_weighting_scheme calc
_refine_ls_wR_factor_gt 0.3502
_refine_ls_wR_factor_ref 0.3645
_reflns_number_gt 10447
_reflns_number_total 14359
_reflns_threshold_expression >2sigma(I)
_cod_data_source_file c2dt30184a.txt
_cod_data_source_block structure_1new
_cod_depositor_comments
;
The following automatic conversions were performed:

'_exptl_crystal_density_meas' value 'not measured' was changed to '?'
- the value is perceived as not measured.

Automatic conversion script
Id: cif_fix_values 3008 2015-01-20 13:52:24Z robertas 
;
_cod_original_cell_volume 5781.0(17)
_cod_database_code 7019323

loop_
_space_group_symop_id
_space_group_symop_operation_xyz
1 'x, y, z'
2 '-x, y+1/2, -z+1/2'
3 '-x, -y, -z'
4 'x, -y-1/2, z-1/2'

loop_
_atom_site_label
_atom_site_type_symbol
_atom_site_fract_x
_atom_site_fract_y
_atom_site_fract_z
_atom_site_U_iso_or_equiv
_atom_site_adp_type
_atom_site_occupancy
_atom_site_symmetry_multiplicity
_atom_site_calc_flag
_atom_site_refinement_flags
_atom_site_disorder_assembly
_atom_site_disorder_group
Cd1 Cd 0.56449(3) 1.34695(4) 0.219673(13) 0.03426(19) Uani 1 1 d . . .
Cd2 Cd 0.0329(5) 0.7756(12) -0.0210(3) 0.066(4) Uani 0.070(3) 1 d PU A 1
O9 O 0.5234(3) 1.5492(6) 0.23822(17) 0.0637(14) Uani 1 1 d U . .
O101 O 0.6875(3) 1.3677(5) 0.27536(15) 0.0436(11) Uani 1 1 d . . .
O102 O 0.6033(2) 1.2055(6) 0.27591(14) 0.0501(12) Uani 1 1 d . . .
O201 O -0.3421(4) 0.8117(8) 0.1229(2) 0.0762(17) Uani 1 1 d U . .
O202 O -0.2377(5) 0.8032(9) 0.1752(2) 0.096(3) Uani 1 1 d . . .
O301 O 0.4535(3) 1.3715(5) 0.15627(13) 0.0424(10) Uani 1 1 d . . .
O302 O 0.4529(3) 1.2105(6) 0.19934(12) 0.0488(12) Uani 1 1 d . . .
O401 O 0.6360(3) 1.4461(5) 0.18276(13) 0.0392(9) Uani 1 1 d . . .
O402 O 0.6302(3) 1.2149(5) 0.18621(14) 0.0451(11) Uani 1 1 d . . .
N1 N -0.0666(3) 0.6601(5) -0.02038(14) 0.0319(10) Uani 1 1 d . . .
H1 H -0.0269 0.7113 -0.0216 0.038 Uiso 0.64(8) 1 calc PR A 2
N2 N 0.0457(3) 0.8499(5) 0.03446(15) 0.0339(11) Uani 1 1 d . . .
H2 H 0.0474 0.7946 0.0150 0.041 Uiso 0.64(8) 1 calc PR A 2
N3 N 0.1459(3) 0.8342(5) -0.01367(16) 0.0366(11) Uani 1 1 d . . .
H3 H 0.0963 0.8139 -0.0182 0.044 Uiso 0.50 1 calc PR A 2
N4 N 0.0320(3) 0.6526(5) -0.07003(16) 0.0350(11) Uani 1 1 d . . .
H4 H 0.0398 0.6798 -0.0456 0.042 Uiso 0.64(8) 1 calc PR A 2
C1 C -0.0953(3) 0.5355(7) -0.08402(17) 0.0357(12) Uani 1 1 d . . .
C2 C -0.1068(3) 0.5620(7) -0.04770(17) 0.0348(12) Uani 1 1 d . A .
C3 C -0.1640(3) 0.4961(7) -0.03459(19) 0.0415(15) Uani 1 1 d . . .
H3A H -0.1989 0.4220 -0.0475 0.050 Uiso 1 1 calc R A .
C4 C -0.1591(3) 0.5617(8) 0.00102(17) 0.0422(15) Uani 1 1 d . A .
H4A H -0.1903 0.5415 0.0169 0.051 Uiso 1 1 calc R . .
C5 C -0.0974(4) 0.6662(6) 0.00908(18) 0.0366(13) Uani 1 1 d . A .
C6 C -0.0776(3) 0.7645(6) 0.04051(15) 0.0301(11) Uani 1 1 d . . .
C7 C -0.0130(3) 0.8527(7) 0.05029(19) 0.0388(14) Uani 1 1 d . A .
C8 C 0.0056(3) 0.9684(8) 0.07959(17) 0.0411(14) Uani 1 1 d . . .
H8 H -0.0264 0.9998 0.0940 0.049 Uiso 1 1 calc R A .
C9 C 0.0765(4) 1.0223(7) 0.08238(17) 0.0374(13) Uani 1 1 d . A .
H9 H 0.1043 1.0953 0.0998 0.045 Uiso 1 1 calc R . .
C10 C 0.1013(3) 0.9476(6) 0.05395(16) 0.0334(12) Uani 1 1 d . A .
C11 C 0.1734(3) 0.9651(6) 0.04810(16) 0.0299(11) Uani 1 1 d . . .
C12 C 0.1943(3) 0.9052(6) 0.01812(18) 0.0346(12) Uani 1 1 d . A .
C13 C 0.2727(4) 0.9100(8) 0.0150(2) 0.0491(16) Uani 1 1 d . . .
H13 H 0.3180 0.9521 0.0333 0.059 Uiso 1 1 calc R A .
C14 C 0.2682(4) 0.8440(7) -0.0185(3) 0.0519(19) Uani 1 1 d . A .
H14 H 0.3100 0.8287 -0.0283 0.062 Uiso 1 1 calc R . .
C15 C 0.1881(4) 0.8004(8) -0.0371(2) 0.0459(15) Uani 1 1 d . A .
C16 C 0.1580(4) 0.7227(7) -0.0741(2) 0.0417(15) Uani 1 1 d . . .
C17 C 0.0823(4) 0.6708(8) -0.0898(2) 0.0469(16) Uani 1 1 d . A .
C18 C 0.0463(5) 0.6208(9) -0.1294(2) 0.058(2) Uani 1 1 d . . .
H18 H 0.0683 0.6237 -0.1498 0.070 Uiso 1 1 calc R A .
C19 C -0.0247(4) 0.5686(8) -0.13226(19) 0.0465(16) Uani 1 1 d . A .
H19 H -0.0622 0.5287 -0.1551 0.056 Uiso 1 1 calc R . .
C20 C -0.0329(3) 0.5849(6) -0.09423(17) 0.0346(12) Uani 1 1 d . A .
C100 C -0.1568(3) 0.4505(7) -0.11447(16) 0.0348(12) Uani 1 1 d . A .
C101 C -0.1384(3) 0.3288(6) -0.1302(2) 0.0358(13) Uani 1 1 d . . .
H101 H -0.0872 0.2903 -0.1195 0.043 Uiso 1 1 calc R A .
C102 C -0.1939(3) 0.2597(6) -0.16202(17) 0.0307(11) Uani 1 1 d . A .
H102 H -0.1797 0.1783 -0.1737 0.037 Uiso 1 1 calc R . .
C103 C -0.2706(3) 0.3120(7) -0.17635(17) 0.0337(12) Uani 1 1 d . . .
C104 C -0.2902(4) 0.4299(8) -0.15888(19) 0.0453(15) Uani 1 1 d . A .
H104 H -0.3425 0.4642 -0.1679 0.054 Uiso 1 1 calc R . .
C105 C -0.2339(4) 0.4989(8) -0.1281(2) 0.0504(18) Uani 1 1 d . . .
H105 H -0.2480 0.5799 -0.1162 0.061 Uiso 1 1 calc R A .
C106 C 0.6702(3) 1.2580(6) 0.28928(17) 0.0332(12) Uani 1 1 d . . .
C200 C -0.1283(3) 0.7718(7) 0.06561(17) 0.0353(12) Uani 1 1 d D A .
C201 C -0.2086(4) 0.7938(9) 0.04965(19) 0.0498(17) Uani 1 1 d . . .
H201 H -0.2323 0.8050 0.0219 0.060 Uiso 1 1 calc R A .
C202 C -0.2545(4) 0.7996(10) 0.0733(2) 0.058(2) Uani 1 1 d . A .
H202 H -0.3096 0.8087 0.0613 0.070 Uiso 1 1 calc R . .
C203 C -0.2237(5) 0.7928(7) 0.1122(2) 0.0511(19) Uani 1 1 d D . .
C204 C -0.1422(4) 0.7707(9) 0.1294(2) 0.0545(19) Uani 1 1 d . A .
H204 H -0.1191 0.7641 0.1573 0.065 Uiso 1 1 calc R . .
C205 C -0.0962(4) 0.7589(9) 0.10632(19) 0.055(2) Uani 1 1 d D . .
H205 H -0.0417 0.7416 0.1183 0.066 Uiso 1 1 calc R A .
C206 C -0.2724(6) 0.8016(8) 0.1391(3) 0.062(2) Uani 1 1 d D A .
C300 C 0.2347(3) 1.0501(6) 0.07889(16) 0.0337(12) Uani 1 1 d D A .
C301 C 0.2614(4) 1.0099(8) 0.11797(19) 0.0512(18) Uani 1 1 d . . .
H301 H 0.2363 0.9326 0.1259 0.061 Uiso 1 1 calc R A .
C302 C 0.3227(4) 1.0769(8) 0.14598(18) 0.0481(17) Uani 1 1 d . A .
H302 H 0.3404 1.0438 0.1725 0.058 Uiso 1 1 calc R . .
C303 C 0.3583(3) 1.1914(6) 0.13560(15) 0.0300(11) Uani 1 1 d . . .
C304 C 0.3284(4) 1.2377(6) 0.09710(16) 0.0335(12) Uani 1 1 d . A .
H304 H 0.3499 1.3209 0.0898 0.040 Uiso 1 1 calc R . .
C305 C 0.2692(4) 1.1687(6) 0.06916(16) 0.0349(13) Uani 1 1 d D . .
H305 H 0.2515 1.2026 0.0427 0.042 Uiso 1 1 calc R A .
C306 C 0.4244(3) 1.2624(6) 0.16558(16) 0.0335(12) Uani 1 1 d . A .
C400 C 0.2092(4) 0.7111(6) -0.0985(2) 0.0397(14) Uani 1 1 d . A .
C401 C 0.2346(5) 0.8325(6) -0.1138(2) 0.0477(18) Uani 1 1 d . . .
H401 H 0.2195 0.9240 -0.1076 0.057 Uiso 1 1 calc R A .
C402 C 0.2797(4) 0.8231(6) -0.1369(2) 0.0470(17) Uani 1 1 d . A .
H402 H 0.2974 0.9068 -0.1462 0.056 Uiso 1 1 calc R . .
C403 C 0.2997(4) 0.6899(6) -0.14692(19) 0.0375(13) Uani 1 1 d . . .
C404 C 0.2725(5) 0.5678(7) -0.1340(3) 0.063(2) Uani 1 1 d . A .
H404 H 0.2844 0.4765 -0.1419 0.076 Uiso 1 1 calc R . .
C405 C 0.2273(5) 0.5796(7) -0.1094(3) 0.057(2) Uani 1 1 d . . .
H405 H 0.2093 0.4962 -0.1003 0.068 Uiso 1 1 calc R A .
C406 C 0.6526(3) 1.3237(6) 0.17366(17) 0.0313(12) Uani 1 1 d . . .

loop_
_atom_site_aniso_label
_atom_site_aniso_U_11
_atom_site_aniso_U_22
_atom_site_aniso_U_33
_atom_site_aniso_U_23
_atom_site_aniso_U_13
_atom_site_aniso_U_12
Cd1 0.0378(3) 0.0321(3) 0.0367(3) -0.00079(16) 0.0176(2) -0.00099(16)
Cd2 0.056(5) 0.093(5) 0.060(5) -0.022(3) 0.035(3) -0.020(3)
O9 0.060(2) 0.067(2) 0.060(2) -0.0163(16) 0.0143(16) 0.0139(16)
O101 0.030(2) 0.043(2) 0.046(3) -0.0029(19) -0.0027(19) 0.0015(18)
O102 0.023(2) 0.083(3) 0.038(2) 0.000(2) 0.0011(18) -0.017(2)
O201 0.072(2) 0.078(2) 0.087(2) 0.0034(18) 0.0385(18) 0.0043(17)
O202 0.152(8) 0.090(5) 0.087(5) -0.001(4) 0.094(6) 0.013(5)
O301 0.045(3) 0.041(2) 0.035(2) -0.0009(18) 0.0043(19) -0.0035(19)
O302 0.044(3) 0.068(3) 0.025(2) 0.016(2) -0.0013(18) -0.010(2)
O401 0.046(2) 0.037(2) 0.042(2) 0.0007(18) 0.0238(19) 0.0002(19)
O402 0.054(3) 0.040(2) 0.053(3) -0.006(2) 0.033(2) -0.009(2)
N1 0.030(2) 0.037(3) 0.025(2) 0.0058(18) 0.0046(19) 0.0025(19)
N2 0.023(2) 0.049(3) 0.026(2) 0.001(2) 0.0033(18) 0.0001(19)
N3 0.032(3) 0.041(3) 0.038(3) -0.005(2) 0.014(2) -0.004(2)
N4 0.031(3) 0.041(3) 0.033(3) -0.004(2) 0.012(2) -0.005(2)
C1 0.028(3) 0.043(3) 0.029(3) 0.007(2) 0.001(2) 0.002(2)
C2 0.023(2) 0.047(3) 0.033(3) 0.010(2) 0.007(2) 0.005(2)
C3 0.022(3) 0.056(4) 0.040(3) 0.018(3) 0.002(2) -0.009(3)
C4 0.027(3) 0.068(4) 0.029(3) 0.014(3) 0.006(2) 0.001(3)
C5 0.027(3) 0.046(3) 0.032(3) 0.012(2) 0.003(2) 0.008(2)
C6 0.025(2) 0.046(3) 0.022(2) 0.002(2) 0.013(2) 0.003(2)
C7 0.023(3) 0.055(4) 0.033(3) 0.010(3) 0.002(2) 0.012(2)
C8 0.032(3) 0.063(4) 0.028(3) -0.002(3) 0.010(2) 0.016(3)
C9 0.036(3) 0.045(3) 0.028(3) -0.002(2) 0.006(2) 0.012(3)
C10 0.029(3) 0.039(3) 0.030(3) 0.005(2) 0.007(2) 0.009(2)
C11 0.027(3) 0.033(3) 0.029(3) 0.009(2) 0.008(2) 0.006(2)
C12 0.029(3) 0.036(3) 0.040(3) 0.001(2) 0.014(2) 0.000(2)
C13 0.032(3) 0.061(4) 0.054(4) -0.012(3) 0.015(3) -0.011(3)
C14 0.041(4) 0.052(4) 0.072(5) -0.022(3) 0.032(4) -0.009(3)
C15 0.041(4) 0.050(4) 0.050(4) -0.011(3) 0.020(3) -0.010(3)
C16 0.049(4) 0.030(3) 0.058(4) -0.011(3) 0.034(3) -0.006(3)
C17 0.044(4) 0.055(4) 0.051(4) -0.009(3) 0.028(3) -0.009(3)
C18 0.076(5) 0.061(4) 0.053(4) -0.016(4) 0.042(4) -0.017(4)
C19 0.048(4) 0.059(4) 0.037(3) -0.012(3) 0.020(3) -0.015(3)
C20 0.034(3) 0.034(3) 0.037(3) -0.006(2) 0.013(2) 0.000(2)
C100 0.024(3) 0.047(3) 0.029(3) 0.012(2) 0.003(2) 0.004(2)
C101 0.012(2) 0.038(3) 0.049(3) 0.010(2) 0.000(2) 0.006(2)
C102 0.020(2) 0.031(3) 0.038(3) 0.012(2) 0.006(2) 0.004(2)
C103 0.022(2) 0.046(3) 0.031(3) 0.011(2) 0.006(2) 0.009(2)
C104 0.026(3) 0.063(4) 0.039(3) -0.001(3) 0.001(2) 0.015(3)
C105 0.037(3) 0.062(4) 0.040(3) -0.009(3) -0.004(3) 0.022(3)
C106 0.026(3) 0.041(3) 0.030(3) -0.003(2) 0.007(2) -0.003(2)
C200 0.034(3) 0.045(3) 0.030(3) 0.004(2) 0.015(2) 0.002(3)
C201 0.034(3) 0.086(5) 0.029(3) 0.011(3) 0.010(3) 0.015(3)
C202 0.041(4) 0.093(6) 0.048(4) 0.014(4) 0.026(3) 0.024(4)
C203 0.072(5) 0.029(3) 0.077(5) -0.016(3) 0.058(4) -0.016(3)
C204 0.051(4) 0.083(6) 0.032(3) -0.001(3) 0.018(3) -0.001(4)
C205 0.034(3) 0.099(6) 0.029(3) -0.007(3) 0.007(3) -0.008(4)
C206 0.096(7) 0.027(3) 0.090(6) -0.009(4) 0.066(6) -0.008(4)
C300 0.029(3) 0.041(3) 0.027(3) 0.007(2) 0.004(2) 0.009(2)
C301 0.043(4) 0.071(5) 0.035(3) 0.024(3) 0.009(3) -0.010(3)
C302 0.037(3) 0.070(5) 0.031(3) 0.023(3) 0.002(2) -0.009(3)
C303 0.032(3) 0.036(3) 0.019(2) 0.007(2) 0.004(2) 0.003(2)
C304 0.050(3) 0.025(3) 0.025(3) 0.005(2) 0.010(2) 0.002(2)
C305 0.048(3) 0.034(3) 0.015(2) 0.006(2) 0.001(2) 0.005(2)
C306 0.038(3) 0.039(3) 0.026(3) 0.003(2) 0.013(2) 0.007(2)
C400 0.057(4) 0.016(2) 0.060(4) 0.003(3) 0.038(3) 0.001(3)
C401 0.064(5) 0.018(3) 0.080(5) -0.005(3) 0.049(4) 0.000(3)
C402 0.059(4) 0.017(3) 0.078(5) 0.009(3) 0.040(4) 0.000(2)
C403 0.046(4) 0.027(3) 0.043(3) -0.005(2) 0.019(3) 0.003(2)
C404 0.097(6) 0.020(3) 0.105(6) 0.006(3) 0.077(6) 0.006(3)
C405 0.087(6) 0.024(3) 0.088(6) -0.005(3) 0.067(5) -0.006(3)
C406 0.031(3) 0.035(3) 0.030(3) 0.001(2) 0.013(2) 0.004(2)

loop_
_atom_type_symbol
_atom_type_description
_atom_type_scat_dispersion_real
_atom_type_scat_dispersion_imag
_atom_type_scat_source
C C 0.0033 0.0016 'International Tables Vol C Tables 4.2.6.8 and 6.1.1.4'
H H 0.0000 0.0000 'International Tables Vol C Tables 4.2.6.8 and 6.1.1.4'
Cd Cd -0.8075 1.2024 'International Tables Vol C Tables 4.2.6.8 and 6.1.1.4'
N N 0.0061 0.0033 'International Tables Vol C Tables 4.2.6.8 and 6.1.1.4'
O O 0.0106 0.0060 'International Tables Vol C Tables 4.2.6.8 and 6.1.1.4'

loop_
_geom_angle_atom_site_label_1
_geom_angle_atom_site_label_2
_geom_angle_atom_site_label_3
_geom_angle
_geom_angle_site_symmetry_3
O9 Cd1 O101 89.56(18) .
O9 Cd1 O102 105.0(2) .
O9 Cd1 O301 86.95(18) .
O9 Cd1 O302 102.8(2) .
O9 Cd1 O401 98.0(2) .
O9 Cd1 O402 153.6(2) .
O101 Cd1 O301 166.35(17) .
O102 Cd1 O101 53.77(16) .
O102 Cd1 O301 139.83(15) .
O102 Cd1 O401 131.20(16) .
O302 Cd1 O101 139.97(16) .
O302 Cd1 O102 86.20(15) .
O302 Cd1 O301 53.64(15) .
O302 Cd1 O401 129.74(16) .
O302 Cd1 O402 95.19(19) .
O401 Cd1 O101 84.59(17) .
O401 Cd1 O301 82.84(16) .
O402 Cd1 O101 88.89(18) .
O402 Cd1 O102 95.18(19) .
O402 Cd1 O301 88.40(17) .
O402 Cd1 O401 55.64(16) .
N2 Cd2 N1 88.8(4) .
N2 Cd2 N4 165.5(7) .
N3 Cd2 N1 163.0(7) .
N3 Cd2 N2 90.3(4) .
N3 Cd2 N4 88.8(4) .
N4 Cd2 N1 88.0(4) .
C106 O101 Cd1 88.8(3) .
C106 O102 Cd1 94.5(4) .
C306 O301 Cd1 87.9(3) .
C306 O302 Cd1 97.1(4) .
C406 O401 Cd1 90.7(3) .
C406 O402 Cd1 92.3(4) .
Cd2 N1 H1 3.2 .
C2 N1 Cd2 126.0(5) .
C2 N1 H1 125.4 .
C5 N1 Cd2 124.6(5) .
C5 N1 H1 125.4 .
C5 N1 C2 109.3(5) .
Cd2 N2 H2 18.1 .
C7 N2 Cd2 124.4(5) .
C7 N2 H2 125.8 .
C10 N2 Cd2 123.2(5) .
C10 N2 H2 125.8 .
C10 N2 C7 108.4(5) .
Cd2 N3 H3 4.3 .
C12 N3 Cd2 125.0(5) .
C12 N3 H3 126.3 .
C15 N3 Cd2 127.5(5) .
C15 N3 H3 126.3 .
C15 N3 C12 107.3(5) .
Cd2 N4 H4 18.1 .
C17 N4 Cd2 124.1(5) .
C17 N4 H4 125.8 .
C17 N4 C20 108.4(5) .
C20 N4 Cd2 123.5(5) .
C20 N4 H4 125.8 .
C2 C1 C100 117.6(5) .
C20 C1 C2 125.2(5) .
C20 C1 C100 117.2(5) .
N1 C2 C1 125.1(5) .
N1 C2 C3 109.1(5) .
C1 C2 C3 125.7(6) .
C2 C3 H3A 126.7 .
C4 C3 C2 106.6(6) .
C4 C3 H3A 126.7 .
C3 C4 H4A 126.6 .
C3 C4 C5 106.8(5) .
C5 C4 H4A 126.6 .
N1 C5 C4 108.2(5) .
N1 C5 C6 126.5(6) .
C6 C5 C4 125.1(6) .
C5 C6 C200 118.3(5) .
C7 C6 C5 124.1(5) .
C7 C6 C200 117.6(5) .
N2 C7 C6 126.7(6) .
N2 C7 C8 106.9(5) .
C6 C7 C8 126.4(6) .
C7 C8 H8 126.0 .
C9 C8 C7 108.1(5) .
C9 C8 H8 126.0 .
C8 C9 H9 126.7 .
C8 C9 C10 106.5(5) .
C10 C9 H9 126.7 .
N2 C10 C9 109.8(5) .
N2 C10 C11 124.4(5) .
C11 C10 C9 125.7(6) .
C10 C11 C300 116.5(5) .
C12 C11 C10 126.0(5) .
C12 C11 C300 117.4(5) .
N3 C12 C11 126.0(5) .
N3 C12 C13 108.5(5) .
C11 C12 C13 125.4(6) .
C12 C13 H13 126.5 .
C14 C13 C12 107.0(6) .
C14 C13 H13 126.5 .
C13 C14 H14 126.5 .
C13 C14 C15 107.1(6) .
C15 C14 H14 126.5 .
N3 C15 C14 109.9(6) .
N3 C15 C16 124.8(6) .
C14 C15 C16 125.1(6) .
C15 C16 C400 117.6(6) .
C17 C16 C15 124.4(6) .
C17 C16 C400 117.7(6) .
N4 C17 C16 125.7(7) .
N4 C17 C18 108.8(6) .
C16 C17 C18 125.4(7) .
C17 C18 H18 126.3 .
C19 C18 C17 107.4(6) .
C19 C18 H18 126.3 .
C18 C19 H19 126.5 .
C18 C19 C20 107.0(6) .
C20 C19 H19 126.5 .
N4 C20 C1 126.5(5) .
N4 C20 C19 108.2(5) .
C1 C20 C19 125.2(5) .
C101 C100 C1 121.5(5) .
C101 C100 C105 118.9(6) .
C105 C100 C1 119.6(6) .
C100 C101 H101 119.4 .
C100 C101 C102 121.1(5) .
C102 C101 H101 119.4 .
C101 C102 H102 120.3 .
C103 C102 C101 119.3(6) .
C103 C102 H102 120.3 .
C102 C103 C106 120.0(6) 4_475
C104 C103 C102 119.4(6) .
C104 C103 C106 120.6(5) 4_475
C103 C104 H104 119.8 .
C103 C104 C105 120.3(5) .
C105 C104 H104 119.8 .
C100 C105 H105 119.6 .
C104 C105 C100 120.7(6) .
C104 C105 H105 119.6 .
O101 C106 O102 121.6(6) .
O101 C106 C103 119.6(5) 4_676
O102 C106 C103 118.8(5) 4_676
C201 C200 C6 122.1(5) .
C205 C200 C6 120.7(6) .
C205 C200 C201 117.2(6) .
C200 C201 H201 119.3 .
C202 C201 C200 121.3(6) .
C202 C201 H201 119.3 .
C201 C202 H202 119.2 .
C203 C202 C201 121.6(7) .
C203 C202 H202 119.2 .
C202 C203 C204 118.4(6) .
C202 C203 C206 123.0(8) .
C204 C203 C206 118.6(8) .
C203 C204 H204 119.6 .
C205 C204 C203 120.7(7) .
C205 C204 H204 119.6 .
C200 C205 H205 119.7 .
C204 C205 C200 120.7(7) .
C204 C205 H205 119.7 .
O201 C206 O202 125.8(8) .
O201 C206 C203 116.0(9) .
O202 C206 C203 118.1(9) .
C301 C300 C11 121.6(5) .
C301 C300 C305 116.6(5) .
C305 C300 C11 121.7(5) .
C300 C301 H301 118.6 .
C302 C301 C300 122.7(6) .
C302 C301 H301 118.6 .
C301 C302 H302 120.1 .
C303 C302 C301 119.9(5) .
C303 C302 H302 120.1 .
C302 C303 C304 117.5(5) .
C302 C303 C306 119.8(5) .
C304 C303 C306 122.7(5) .
C303 C304 H304 118.7 .
C305 C304 C303 122.5(5) .
C305 C304 H304 118.7 .
C300 C305 H305 119.7 .
C304 C305 C300 120.5(5) .
C304 C305 H305 119.7 .
O301 C306 C303 119.2(5) .
O302 C306 O301 120.5(6) .
O302 C306 C303 120.2(5) .
C401 C400 C16 121.7(5) .
C405 C400 C16 119.6(5) .
C405 C400 C401 118.5(6) .
C400 C401 H401 118.9 .
C402 C401 C400 122.2(5) .
C402 C401 H401 118.9 .
C401 C402 H402 120.5 .
C401 C402 C403 119.0(6) .
C403 C402 H402 120.5 .
C402 C403 C404 120.3(6) .
C402 C403 C406 120.1(6) 3_675
C404 C403 C406 119.5(5) 3_675
C403 C404 H404 120.1 .
C403 C404 C405 119.8(6) .
C405 C404 H404 120.1 .
C400 C405 C404 120.1(6) .
C400 C405 H405 120.0 .
C404 C405 H405 120.0 .
O401 C406 C403 119.0(5) 3_675
O402 C406 O401 121.3(5) .
O402 C406 C403 119.7(5) 3_675

loop_
_geom_bond_atom_site_label_1
_geom_bond_atom_site_label_2
_geom_bond_distance
_geom_bond_site_symmetry_2
Cd1 O9 2.224(5) .
Cd1 O101 2.454(4) .
Cd1 O102 2.323(5) .
Cd1 O301 2.493(4) .
Cd1 O302 2.299(5) .
Cd1 O401 2.344(4) .
Cd1 O402 2.321(5) .
Cd2 N1 2.115(10) .
Cd2 N2 2.055(10) .
Cd2 N3 2.054(10) .
Cd2 N4 2.104(10) .
O101 C106 1.232(7) .
O102 C106 1.247(7) .
O201 C206 1.206(11) .
O202 C206 1.237(12) .
O301 C306 1.250(7) .
O302 C306 1.248(7) .
O401 C406 1.258(7) .
O402 C406 1.239(7) .
N1 H1 0.8800 .
N1 C2 1.365(8) .
N1 C5 1.359(8) .
N2 H2 0.8800 .
N2 C7 1.369(8) .
N2 C10 1.369(8) .
N3 H3 0.8800 .
N3 C12 1.359(8) .
N3 C15 1.357(8) .
N4 H4 0.8800 .
N4 C17 1.348(8) .
N4 C20 1.363(8) .
C1 C2 1.415(8) .
C1 C20 1.385(8) .
C1 C100 1.502(8) .
C2 C3 1.422(8) .
C3 H3A 0.9500 .
C3 C4 1.398(9) .
C4 H4A 0.9500 .
C4 C5 1.442(9) .
C5 C6 1.410(8) .
C6 C7 1.382(9) .
C6 C200 1.494(8) .
C7 C8 1.472(9) .
C8 H8 0.9500 .
C8 C9 1.355(9) .
C9 H9 0.9500 .
C9 C10 1.434(8) .
C10 C11 1.406(8) .
C11 C12 1.380(8) .
C11 C300 1.507(8) .
C12 C13 1.467(8) .
C13 H13 0.9500 .
C13 C14 1.335(10) .
C14 H14 0.9500 .
C14 C15 1.440(10) .
C15 C16 1.453(9) .
C16 C17 1.387(10) .
C16 C400 1.487(8) .
C17 C18 1.429(11) .
C18 H18 0.9500 .
C18 C19 1.351(10) .
C19 H19 0.9500 .
C19 C20 1.436(8) .
C100 C101 1.367(9) .
C100 C105 1.395(8) .
C101 H101 0.9500 .
C101 C102 1.402(8) .
C102 H102 0.9500 .
C102 C103 1.401(7) .
C103 C104 1.378(9) .
C103 C106 1.490(8) 4_475
C104 H104 0.9500 .
C104 C105 1.388(9) .
C105 H105 0.9500 .
C106 C103 1.490(8) 4_676
C200 C201 1.391(9) .
C200 C205 1.388(8) .
C201 H201 0.9500 .
C201 C202 1.381(9) .
C202 H202 0.9500 .
C202 C203 1.324(11) .
C203 C204 1.413(11) .
C203 C206 1.520(9) .
C204 H204 0.9500 .
C204 C205 1.370(10) .
C205 H205 0.9500 .
C300 C301 1.377(8) .
C300 C305 1.380(8) .
C301 H301 0.9500 .
C301 C302 1.377(10) .
C302 H302 0.9500 .
C302 C303 1.370(9) .
C303 C304 1.377(7) .
C303 C306 1.474(8) .
C304 H304 0.9500 .
C304 C305 1.362(8) .
C305 H305 0.9500 .
C400 C401 1.408(8) .
C400 C405 1.368(8) .
C401 H401 0.9500 .
C401 C402 1.357(10) .
C402 H402 0.9500 .
C402 C403 1.383(8) .
C403 C404 1.389(9) .
C403 C406 1.504(8) 3_675
C404 H404 0.9500 .
C404 C405 1.401(9) .
C405 H405 0.9500 .
C406 C403 1.504(8) 3_675

loop_
_geom_torsion_atom_site_label_1
_geom_torsion_atom_site_label_2
_geom_torsion_atom_site_label_3
_geom_torsion_atom_site_label_4
_geom_torsion
_geom_torsion_site_symmetry_1
_geom_torsion_site_symmetry_4
Cd1 O101 C106 O102 -11.5(6) . .
Cd1 O101 C106 C103 170.2(5) . 4_676
Cd1 O102 C106 O101 12.2(7) . .
Cd1 O102 C106 C103 -169.5(5) . 4_676
Cd1 O301 C306 O302 9.2(6) . .
Cd1 O301 C306 C303 -167.7(5) . .
Cd1 O302 C306 O301 -10.0(6) . .
Cd1 O302 C306 C303 166.9(5) . .
Cd1 O401 C406 O402 -1.5(6) . .
Cd1 O401 C406 C403 178.4(5) . 3_675
Cd1 O402 C406 O401 1.5(6) . .
Cd1 O402 C406 C403 -178.4(5) . 3_675
Cd2 N1 C2 C1 -9.4(9) . .
Cd2 N1 C2 C3 173.3(5) . .
Cd2 N1 C5 C4 -173.9(5) . .
Cd2 N1 C5 C6 10.9(9) . .
Cd2 N2 C7 C6 26.2(9) . .
Cd2 N2 C7 C8 -153.5(6) . .
Cd2 N2 C10 C9 155.4(5) . .
Cd2 N2 C10 C11 -27.8(8) . .
Cd2 N3 C12 C11 -8.7(10) . .
Cd2 N3 C12 C13 172.4(6) . .
Cd2 N3 C15 C14 -171.4(6) . .
Cd2 N3 C15 C16 4.6(12) . .
Cd2 N4 C17 C16 28.8(11) . .
Cd2 N4 C17 C18 -154.2(6) . .
Cd2 N4 C20 C1 -27.9(9) . .
Cd2 N4 C20 C19 154.1(6) . .
O9 Cd1 O101 C106 115.6(4) . .
O9 Cd1 O102 C106 -84.5(4) . .
O9 Cd1 O301 C306 -113.7(4) . .
O9 Cd1 O302 C306 81.8(4) . .
O9 Cd1 O401 C406 -178.0(4) . .
O9 Cd1 O402 C406 1.7(7) . .
O101 Cd1 O102 C106 -6.5(4) . .
O101 Cd1 O301 C306 170.9(6) . .
O101 Cd1 O302 C306 -173.3(3) . .
O101 Cd1 O401 C406 93.2(4) . .
O101 Cd1 O402 C406 -85.0(4) . .
O102 Cd1 O101 C106 6.5(4) . .
O102 Cd1 O301 C306 -3.8(5) . .
O102 Cd1 O302 C306 -173.7(4) . .
O102 Cd1 O401 C406 63.8(4) . .
O102 Cd1 O402 C406 -138.5(4) . .
O301 Cd1 O101 C106 -169.3(6) . .
O301 Cd1 O102 C106 172.0(3) . .
O301 Cd1 O302 C306 5.4(3) . .
O301 Cd1 O401 C406 -92.2(4) . .
O301 Cd1 O402 C406 81.6(4) . .
O302 Cd1 O101 C106 6.0(5) . .
O302 Cd1 O102 C106 173.2(4) . .
O302 Cd1 O301 C306 -5.3(3) . .
O302 Cd1 O401 C406 -64.0(4) . .
O302 Cd1 O402 C406 134.9(4) . .
O401 Cd1 O101 C106 -146.3(4) . .
O401 Cd1 O102 C106 30.7(5) . .
O401 Cd1 O301 C306 147.9(4) . .
O401 Cd1 O302 C306 -30.2(5) . .
O401 Cd1 O402 C406 -0.8(4) . .
O402 Cd1 O101 C106 -90.7(4) . .
O402 Cd1 O102 C106 78.4(4) . .
O402 Cd1 O301 C306 92.3(4) . .
O402 Cd1 O302 C306 -78.8(4) . .
O402 Cd1 O401 C406 0.8(3) . .
N1 Cd2 N2 C7 -20.8(7) . .
N1 Cd2 N2 C10 -175.6(5) . .
N1 Cd2 N3 C12 -91.1(18) . .
N1 Cd2 N3 C15 82.9(19) . .
N1 Cd2 N4 C17 177.3(6) . .
N1 Cd2 N4 C20 22.6(7) . .
N1 C2 C3 C4 2.2(7) . .
N1 C5 C6 C7 -13.1(9) . .
N1 C5 C6 C200 168.6(5) . .
N2 Cd2 N1 C2 -171.6(5) . .
N2 Cd2 N1 C5 4.0(7) . .
N2 Cd2 N3 C12 -4.6(8) . .
N2 Cd2 N3 C15 169.4(6) . .
N2 Cd2 N4 C17 -106(2) . .
N2 Cd2 N4 C20 100(2) . .
N2 C7 C8 C9 -4.6(7) . .
N2 C10 C11 C12 11.2(9) . .
N2 C10 C11 C300 -165.0(5) . .
N3 Cd2 N1 C2 -84.8(18) . .
N3 Cd2 N1 C5 90.8(18) . .
N3 Cd2 N2 C7 176.2(5) . .
N3 Cd2 N2 C10 21.4(7) . .
N3 Cd2 N4 C17 -19.3(8) . .
N3 Cd2 N4 C20 -174.0(5) . .
N3 C12 C13 C14 0.8(8) . .
N3 C15 C16 C17 -1.2(12) . .
N3 C15 C16 C400 172.2(7) . .
N4 Cd2 N1 C2 -5.7(7) . .
N4 Cd2 N1 C5 169.9(5) . .
N4 Cd2 N2 C7 -98(2) . .
N4 Cd2 N2 C10 108(2) . .
N4 Cd2 N3 C12 -170.1(5) . .
N4 Cd2 N3 C15 3.9(8) . .
N4 C17 C18 C19 -2.0(9) . .
C1 C2 C3 C4 -175.1(6) . .
C1 C100 C101 C102 -172.0(5) . .
C1 C100 C105 C104 173.8(6) . .
C2 N1 C5 C4 2.4(6) . .
C2 N1 C5 C6 -172.8(5) . .
C2 C1 C20 N4 8.0(10) . .
C2 C1 C20 C19 -174.3(6) . .
C2 C1 C100 C101 -124.0(6) . .
C2 C1 C100 C105 58.3(8) . .
C2 C3 C4 C5 -0.7(7) . .
C3 C4 C5 N1 -1.0(7) . .
C3 C4 C5 C6 174.3(6) . .
C4 C5 C6 C7 172.5(6) . .
C4 C5 C6 C200 -5.9(9) . .
C5 N1 C2 C1 174.4(5) . .
C5 N1 C2 C3 -2.9(6) . .
C5 C6 C7 N2 -7.2(9) . .
C5 C6 C7 C8 172.4(6) . .
C5 C6 C200 C201 -54.4(9) . .
C5 C6 C200 C205 126.5(7) . .
C6 C7 C8 C9 175.8(6) . .
C6 C200 C201 C202 179.7(8) . .
C6 C200 C205 C204 177.6(7) . .
C7 N2 C10 C9 -2.8(6) . .
C7 N2 C10 C11 173.9(5) . .
C7 C6 C200 C201 127.1(7) . .
C7 C6 C200 C205 -51.9(9) . .
C7 C8 C9 C10 2.8(7) . .
C8 C9 C10 N2 -0.1(7) . .
C8 C9 C10 C11 -176.8(6) . .
C9 C10 C11 C12 -172.6(6) . .
C9 C10 C11 C300 11.3(8) . .
C10 N2 C7 C6 -175.9(6) . .
C10 N2 C7 C8 4.4(6) . .
C10 C11 C12 N3 9.0(10) . .
C10 C11 C12 C13 -172.2(6) . .
C10 C11 C300 C301 58.7(8) . .
C10 C11 C300 C305 -123.9(6) . .
C11 C12 C13 C14 -178.2(6) . .
C11 C300 C301 C302 173.3(7) . .
C11 C300 C305 C304 -175.3(5) . .
C12 N3 C15 C14 3.5(8) . .
C12 N3 C15 C16 179.5(7) . .
C12 C11 C300 C301 -117.8(7) . .
C12 C11 C300 C305 59.7(7) . .
C12 C13 C14 C15 1.3(9) . .
C13 C14 C15 N3 -3.0(9) . .
C13 C14 C15 C16 -179.0(7) . .
C14 C15 C16 C17 174.2(8) . .
C14 C15 C16 C400 -12.4(11) . .
C15 N3 C12 C11 176.3(6) . .
C15 N3 C12 C13 -2.6(7) . .
C15 C16 C17 N4 -17.2(12) . .
C15 C16 C17 C18 166.3(8) . .
C15 C16 C400 C401 -61.2(10) . .
C15 C16 C400 C405 124.3(8) . .
C16 C17 C18 C19 175.0(7) . .
C16 C400 C401 C402 -178.4(8) . .
C16 C400 C405 C404 177.0(8) . .
C17 N4 C20 C1 174.0(6) . .
C17 N4 C20 C19 -4.0(7) . .
C17 C16 C400 C401 112.7(8) . .
C17 C16 C400 C405 -61.9(10) . .
C17 C18 C19 C20 -0.5(9) . .
C18 C19 C20 N4 2.8(8) . .
C18 C19 C20 C1 -175.3(7) . .
C20 N4 C17 C16 -173.2(7) . .
C20 N4 C17 C18 3.7(8) . .
C20 C1 C2 N1 12.6(10) . .
C20 C1 C2 C3 -170.6(6) . .
C20 C1 C100 C101 57.6(8) . .
C20 C1 C100 C105 -120.0(7) . .
C100 C1 C2 N1 -165.6(5) . .
C100 C1 C2 C3 11.2(9) . .
C100 C1 C20 N4 -173.8(5) . .
C100 C1 C20 C19 3.9(9) . .
C100 C101 C102 C103 -3.6(9) . .
C101 C100 C105 C104 -4.0(10) . .
C101 C102 C103 C104 -0.3(9) . .
C101 C102 C103 C106 178.5(5) . 4_475
C102 C103 C104 C105 1.9(10) . .
C103 C104 C105 C100 0.2(11) . .
C105 C100 C101 C102 5.7(9) . .
C106 C103 C104 C105 -176.9(6) 4_475 .
C200 C6 C7 N2 171.1(5) . .
C200 C6 C7 C8 -9.3(9) . .
C200 C201 C202 C203 4.0(15) . .
C201 C200 C205 C204 -1.5(12) . .
C201 C202 C203 C204 -3.7(14) . .
C201 C202 C203 C206 178.9(8) . .
C202 C203 C204 C205 1.0(13) . .
C202 C203 C206 O201 1.8(12) . .
C202 C203 C206 O202 -175.6(9) . .
C203 C204 C205 C200 1.6(13) . .
C204 C203 C206 O201 -175.6(7) . .
C204 C203 C206 O202 7.0(11) . .
C205 C200 C201 C202 -1.2(13) . .
C206 C203 C204 C205 178.5(7) . .
C300 C11 C12 N3 -174.9(5) . .
C300 C11 C12 C13 3.9(9) . .
C300 C301 C302 C303 2.1(12) . .
C301 C300 C305 C304 2.2(9) . .
C301 C302 C303 C304 2.2(10) . .
C301 C302 C303 C306 -179.6(6) . .
C302 C303 C304 C305 -4.3(9) . .
C302 C303 C306 O301 -176.1(6) . .
C302 C303 C306 O302 7.0(9) . .
C303 C304 C305 C300 2.0(10) . .
C304 C303 C306 O301 2.0(9) . .
C304 C303 C306 O302 -174.9(6) . .
C305 C300 C301 C302 -4.3(11) . .
C306 C303 C304 C305 177.6(6) . .
C400 C16 C17 N4 169.4(6) . .
C400 C16 C17 C18 -7.1(11) . .
C400 C401 C402 C403 2.0(13) . .
C401 C400 C405 C404 2.2(13) . .
C401 C402 C403 C404 1.3(12) . .
C401 C402 C403 C406 178.0(7) . 3_675
C402 C403 C404 C405 -2.7(13) . .
C403 C404 C405 C400 0.9(14) . .
C405 C400 C401 C402 -3.8(13) . .
C406 C403 C404 C405 -179.4(8) 3_675 .
